data_2242844
loop_
_publ_author_name
'Yennawar, Hemant P.'
'Tierney, John'
'Cannon, Kevin C.'

_publ_section_title
;
 Crystal structure of a 1:1 adduct of triphenyltin chloride with
 3-cyclohexhyl-2-phenyl-1,3-thiazolidin-4-one
;
_journal_coeditor_code HB7780
_journal_issue 3
_journal_name_full 'Acta Crystallographica Section E'
_journal_page_first 338
_journal_page_last 341
_journal_paper_doi 10.1107/S2056989019001592
_journal_volume 75
_journal_year 2019
_chemical_formula_iupac '[Sn (C6 H5)3 Cl (C15 H19 N O S)]'
_chemical_formula_moiety 'C33 H34 Cl N O S Sn'
_chemical_formula_sum 'C33 H34 Cl N O S Sn'
_chemical_formula_weight 646.81
_chemical_name_systematic Chlorido(3-cyclohexhyl-2-phenyl-1,3-thiazolidin-4-one-\k<i>O</i>)triphenyltin(IV)
_space_group_crystal_system monoclinic
_space_group_IT_number 14
_space_group_name_Hall '-P 2ybc'
_space_group_name_H-M_alt 'P 1 21/c 1'
_symmetry_space_group_name_Hall '-P 2ybc'
_symmetry_space_group_name_H-M 'P 1 21/c 1'
_atom_sites_solution_hydrogens geom
_atom_sites_solution_primary direct
_atom_sites_solution_secondary difmap
_audit_creation_method
;
Olex2 1.2
(compiled 2017.08.10 svn.r3458 for OlexSys, GUI svn.r5381)
;
_cell_angle_alpha 90.00
_cell_angle_beta 102.524(5)
_cell_angle_gamma 90.00
_cell_formula_units_Z 4
_cell_length_a 15.360(5)
_cell_length_b 18.879(6)
_cell_length_c 10.992(3)
_cell_measurement_reflns_used 4375
_cell_measurement_temperature 218(2)
_cell_measurement_theta_max 26.412
_cell_measurement_theta_min 2.343
_cell_volume 3111.6(17)
_computing_cell_refinement
;
SAINT (Bruker, 2001)
;
_computing_data_collection
;
SMART (Bruker, 2001)
;
_computing_data_reduction
;
SAINT (Bruker, 2001)
;
_computing_molecular_graphics
;
<i>OLEX2</i> (Dolomanov <i>et al.</i>,  2009)
;
_computing_publication_material
;
<i>OLEX2</i> (Dolomanov <i>et al.</i>,  2009)
;
_computing_structure_refinement
;
SHELXL97 (Sheldrick, 2008)
;
_computing_structure_solution
;
SHELXS97 (Sheldrick, 2008)
;
_diffrn_ambient_temperature 218.15
_diffrn_measured_fraction_theta_full 0.979
_diffrn_measured_fraction_theta_max 0.979
_diffrn_measurement_device_type 'Bruker CCD area detector'
_diffrn_measurement_method 'phi and omega scans'
_diffrn_radiation_monochromator parallel-graphite
_diffrn_radiation_type MoK\a
_diffrn_radiation_wavelength 0.71073
_diffrn_reflns_av_R_equivalents 0.0721
_diffrn_reflns_av_unetI/netI 0.1058
_diffrn_reflns_limit_h_max 20
_diffrn_reflns_limit_h_min -16
_diffrn_reflns_limit_k_max 25
_diffrn_reflns_limit_k_min -25
_diffrn_reflns_limit_l_max 14
_diffrn_reflns_limit_l_min -14
_diffrn_reflns_number 24296
_diffrn_reflns_theta_full 28.58
_diffrn_reflns_theta_max 28.58
_diffrn_reflns_theta_min 1.73
_diffrn_source 'fine-focus sealed tube'
_exptl_absorpt_coefficient_mu 0.999
_exptl_absorpt_correction_T_max 0.9067
_exptl_absorpt_correction_T_min 0.8646
_exptl_absorpt_correction_type multi-scan
_exptl_absorpt_process_details
;
(SADABS, Bruker, 2001)
;
_exptl_crystal_colour colorless
_exptl_crystal_density_diffrn 1.381
_exptl_crystal_density_method 'not measured'
_exptl_crystal_description block
_exptl_crystal_F_000 1320
_exptl_crystal_size_max 0.15
_exptl_crystal_size_mid 0.11
_exptl_crystal_size_min 0.10
_refine_diff_density_max 2.497
_refine_diff_density_min -1.165
_refine_ls_extinction_method none
_refine_ls_goodness_of_fit_ref 1.039
_refine_ls_hydrogen_treatment constr
_refine_ls_matrix_type full
_refine_ls_number_parameters 365
_refine_ls_number_reflns 7791
_refine_ls_number_restraints 133
_refine_ls_restrained_S_all 1.032
_refine_ls_R_factor_all 0.1289
_refine_ls_R_factor_gt 0.0833
_refine_ls_shift/su_max 0.000
_refine_ls_shift/su_mean 0.000
_refine_ls_structure_factor_coef Fsqd
_refine_ls_weighting_details 'calc w=1/[\s^2^(Fo^2^)+(0.0926P)^2^+6.5369P] where P=(Fo^2^+2Fc^2^)/3'
_refine_ls_weighting_scheme calc
_refine_ls_wR_factor_gt 0.1960
_refine_ls_wR_factor_ref 0.2205
_reflns_number_gt 5009
_reflns_number_total 7791
_reflns_threshold_expression I>2\s(I)
_cod_data_source_file hb7780sup1.cif
_cod_data_source_block I
_cod_original_cell_volume 3111.8(17)
_cod_database_code 2242844

loop_
_space_group_symop_id
_space_group_symop_operation_xyz
1 'x, y, z'
2 '-x, y+1/2, -z+1/2'
3 '-x, -y, -z'
4 'x, -y-1/2, z-1/2'

loop_
_atom_site_type_symbol
_atom_site_label
_atom_site_fract_x
_atom_site_fract_y
_atom_site_fract_z
_atom_site_U_iso_or_equiv
_atom_site_adp_type
_atom_site_calc_flag
_atom_site_occupancy
_atom_site_disorder_assembly
_atom_site_disorder_group
C C1 0.5942(3) 0.0290(3) 0.2921(4) 0.0467(14) Uani d 1 A .
C C2 0.5376(4) 0.0374(4) 0.1758(4) 0.092(3) Uani d 1 . .
H H2 0.5556 0.0224 0.1045 0.111 Uiso calc 1 . .
C C3 0.4542(4) 0.0681(4) 0.1662(5) 0.116(4) Uani d 1 . .
H H3 0.4163 0.0738 0.0884 0.139 Uiso calc 1 . .
C C4 0.4274(3) 0.0905(4) 0.2728(7) 0.089(3) Uani d 1 . .
H H4 0.3715 0.1111 0.2664 0.106 Uiso calc 1 . .
C C5 0.4839(4) 0.0821(4) 0.3891(5) 0.097(3) Uani d 1 . .
H H5 0.4660 0.0971 0.4604 0.116 Uiso calc 1 . .
C C6 0.5674(4) 0.0513(3) 0.3987(4) 0.077(2) Uani d 1 . .
H H6 0.6052 0.0457 0.4765 0.092 Uiso calc 1 . .
C C7 0.7266(4) -0.1279(2) 0.2527(5) 0.0585(17) Uani d 1 A .
C C12 0.6759(5) -0.1492(3) 0.1380(5) 0.108(4) Uani d 1 . .
H H12 0.6395 -0.1167 0.0872 0.130 Uiso calc 1 . .
C C11 0.6795(5) -0.2190(4) 0.0993(6) 0.132(4) Uani d 1 . .
H H11 0.6455 -0.2333 0.0225 0.158 Uiso calc 1 . .
C C10 0.7338(6) -0.2676(2) 0.1753(8) 0.126(4) Uani d 1 . .
H H10 0.7362 -0.3143 0.1494 0.151 Uiso calc 1 . .
C C9 0.7845(5) -0.2463(3) 0.2900(8) 0.123(4) Uani d 1 . .
H H9 0.8209 -0.2788 0.3409 0.148 Uiso calc 1 . .
C C8 0.7809(4) -0.1765(3) 0.3287(5) 0.085(3) Uani d 1 . .
H H8 0.8148 -0.1622 0.4055 0.102 Uiso calc 1 . .
C C13 0.8355(3) 0.0451(2) 0.3297(6) 0.0504(14) Uani d 1 A .
C C18 0.8226(3) 0.1176(3) 0.3135(7) 0.104(4) Uani d 1 . .
H H18 0.7653 0.1364 0.2996 0.125 Uiso calc 1 . .
C C17 0.8953(5) 0.1621(2) 0.3179(9) 0.141(6) Uani d 1 . .
H H17 0.8867 0.2107 0.3071 0.169 Uiso calc 1 . .
C C16 0.9809(4) 0.1341(3) 0.3387(8) 0.115(4) Uani d 1 . .
H H16 1.0296 0.1639 0.3417 0.138 Uiso calc 1 . .
C C15 0.9938(3) 0.0615(4) 0.3550(7) 0.092(3) Uani d 1 . .
H H15 1.0511 0.0428 0.3688 0.111 Uiso calc 1 . .
C C14 0.9211(3) 0.0170(2) 0.3505(6) 0.075(2) Uani d 1 . .
H H14 0.9298 -0.0315 0.3614 0.090 Uiso calc 1 . .
C C19 0.7557(6) 0.0101(4) 0.0116(7) 0.0592(19) Uani d 1 . .
C C20B 0.839(2) -0.0392(13) 0.0291(17) 0.068(6) Uani d 0.66(6) A 2
H H20A 0.8263 -0.0855 0.0595 0.081 Uiso calc 0.66(6) A 2
H H20B 0.8894 -0.0187 0.0872 0.081 Uiso calc 0.66(6) A 2
C C21B 0.810(2) 0.0427(14) -0.166(3) 0.064(5) Uani d 0.66(6) A 2
H H21B 0.7775 0.0400 -0.2531 0.077 Uiso calc 0.66(6) A 2
C C22A 0.864(3) 0.0842(15) -0.190(4) 0.065(9) Uani d 0.34(6) A 1
C C23A 0.872(4) 0.1077(19) -0.307(4) 0.098(15) Uani d 0.34(6) A 1
H H23A 0.8325 0.0919 -0.3783 0.117 Uiso calc 0.34(6) A 1
C C24A 0.940(5) 0.155(2) -0.317(5) 0.12(2) Uani d 0.34(6) A 1
H H24A 0.9452 0.1706 -0.3956 0.147 Uiso calc 0.34(6) A 1
C C25A 0.999(4) 0.179(2) -0.211(6) 0.13(2) Uani d 0.34(6) A 1
H H25A 1.0439 0.2101 -0.2180 0.161 Uiso calc 0.34(6) A 1
C C26A 0.990(2) 0.155(2) -0.094(6) 0.125(15) Uani d 0.34(6) A 1
H H26A 1.0300 0.1709 -0.0232 0.150 Uiso calc 0.34(6) A 1
C C27A 0.923(3) 0.1079(19) -0.084(4) 0.080(9) Uani d 0.34(6) A 1
H H27A 0.9174 0.0922 -0.0058 0.096 Uiso calc 0.34(6) A 1
C C20A 0.811(3) -0.051(3) 0.003(4) 0.056(8) Uani d 0.34(6) A 1
H H20C 0.7807 -0.0935 0.0184 0.067 Uiso calc 0.34(6) A 1
H H20D 0.8661 -0.0471 0.0667 0.067 Uiso calc 0.34(6) A 1
C C21A 0.798(4) 0.029(3) -0.184(6) 0.060(7) Uani d 0.34(6) A 1
H H21A 0.7564 0.0262 -0.2650 0.071 Uiso calc 0.34(6) A 1
C C22B 0.8812(14) 0.0986(13) -0.158(2) 0.076(5) Uani d 0.66(6) A 2
C C23B 0.9134(19) 0.1135(13) -0.264(3) 0.103(7) Uani d 0.66(6) A 2
H H23B 0.8852 0.0945 -0.3402 0.124 Uiso calc 0.66(6) A 2
C C24B 0.988(2) 0.1569(12) -0.255(4) 0.132(11) Uani d 0.66(6) A 2
H H24B 1.0091 0.1669 -0.3264 0.158 Uiso calc 0.66(6) A 2
C C25B 1.0296(15) 0.1853(13) -0.141(4) 0.150(13) Uani d 0.66(6) A 2
H H25B 1.0792 0.2143 -0.1357 0.180 Uiso calc 0.66(6) A 2
C C26B 0.9975(14) 0.1704(14) -0.035(3) 0.128(9) Uani d 0.66(6) A 2
H H26B 1.0256 0.1894 0.0414 0.154 Uiso calc 0.66(6) A 2
C C27B 0.9233(15) 0.1271(14) -0.043(2) 0.094(6) Uani d 0.66(6) A 2
H H27B 0.9018 0.1171 0.0276 0.113 Uiso calc 0.66(6) A 2
C C28 0.6744(6) 0.1067(4) -0.1129(7) 0.0641(19) Uani d 1 . .
H H28 0.6264 0.0907 -0.0735 0.077 Uiso calc 1 A .
C C29 0.7082(7) 0.1766(5) -0.0520(10) 0.093(3) Uani d 1 A .
H H29A 0.7557 0.1948 -0.0888 0.111 Uiso calc 1 . .
H H29B 0.7319 0.1695 0.0364 0.111 Uiso calc 1 . .
C C30 0.6307(9) 0.2297(6) -0.0715(11) 0.120(4) Uani d 1 . .
H H30A 0.5858 0.2131 -0.0284 0.144 Uiso calc 1 A .
H H30B 0.6524 0.2751 -0.0363 0.144 Uiso calc 1 . .
C C31 0.5898(10) 0.2386(6) -0.2066(12) 0.123(4) Uani d 1 A .
H H31A 0.5402 0.2713 -0.2162 0.148 Uiso calc 1 . .
H H31B 0.6336 0.2587 -0.2485 0.148 Uiso calc 1 . .
C C32 0.5578(9) 0.1698(7) -0.2659(12) 0.122(4) Uani d 1 . .
H H32A 0.5334 0.1770 -0.3541 0.146 Uiso calc 1 A .
H H32B 0.5106 0.1514 -0.2287 0.146 Uiso calc 1 . .
C C33 0.6344(7) 0.1158(5) -0.2490(8) 0.086(3) Uani d 1 A .
H H33A 0.6120 0.0707 -0.2849 0.103 Uiso calc 1 . .
H H33B 0.6796 0.1323 -0.2917 0.103 Uiso calc 1 . .
Cl Cl1 0.74786(14) -0.04867(12) 0.53404(17) 0.0666(5) Uani d 1 A .
N N1 0.7461(5) 0.0513(3) -0.0871(5) 0.0578(15) Uani d 1 A .
O O1 0.7073(4) 0.0135(3) 0.0899(4) 0.0620(13) Uani d 1 A .
S S1A 0.837(2) -0.0549(18) -0.145(3) 0.067(5) Uani d 0.34(6) A 1
S S1B 0.861(2) -0.0454(11) -0.121(2) 0.083(4) Uani d 0.66(6) A 2
Sn Sn1 0.72177(3) -0.02084(2) 0.31194(4) 0.04302(17) Uani d 1 . .

loop_
_atom_site_aniso_label
_atom_site_aniso_U_11
_atom_site_aniso_U_22
_atom_site_aniso_U_33
_atom_site_aniso_U_12
_atom_site_aniso_U_13
_atom_site_aniso_U_23
C1 0.037(3) 0.044(3) 0.059(4) -0.008(2) 0.010(3) -0.002(3)
C2 0.056(5) 0.162(10) 0.056(4) 0.029(6) 0.006(4) -0.001(5)
C3 0.060(6) 0.167(12) 0.107(7) 0.032(7) -0.010(5) -0.004(8)
C4 0.045(5) 0.077(6) 0.144(8) 0.018(4) 0.022(4) -0.005(6)
C5 0.081(7) 0.103(8) 0.116(7) 0.023(6) 0.042(5) -0.008(6)
C6 0.071(5) 0.099(6) 0.064(5) 0.027(5) 0.020(4) -0.009(5)
C7 0.062(5) 0.050(3) 0.072(4) 0.005(3) 0.035(4) 0.006(3)
C12 0.162(11) 0.066(5) 0.090(7) -0.007(6) 0.011(6) -0.019(5)
C11 0.195(14) 0.075(6) 0.141(10) -0.037(7) 0.068(8) -0.042(6)
C10 0.154(12) 0.054(5) 0.206(12) -0.025(5) 0.116(9) -0.031(6)
C9 0.132(11) 0.057(5) 0.201(12) 0.025(6) 0.080(8) 0.022(6)
C8 0.090(7) 0.057(4) 0.113(7) 0.020(4) 0.034(5) 0.014(4)
C13 0.042(3) 0.056(3) 0.056(4) 0.005(3) 0.016(3) 0.004(3)
C18 0.061(5) 0.052(4) 0.199(12) -0.002(4) 0.028(7) 0.006(6)
C17 0.083(7) 0.074(6) 0.257(17) -0.023(5) 0.016(9) 0.024(9)
C16 0.071(5) 0.104(6) 0.173(12) -0.034(5) 0.034(7) 0.011(8)
C15 0.054(5) 0.115(7) 0.117(8) -0.004(5) 0.037(5) 0.009(7)
C14 0.051(4) 0.078(5) 0.098(7) 0.005(4) 0.019(4) 0.002(5)
C19 0.086(6) 0.055(4) 0.042(3) 0.008(3) 0.025(3) 0.006(3)
C20B 0.112(15) 0.075(9) 0.016(6) 0.041(10) 0.015(8) -0.020(5)
C21B 0.114(12) 0.046(9) 0.041(8) 0.014(7) 0.038(8) -0.006(6)
C22A 0.09(2) 0.037(10) 0.082(18) 0.008(12) 0.054(16) -0.017(11)
C23A 0.16(4) 0.048(16) 0.12(2) -0.01(2) 0.10(2) -0.001(17)
C24A 0.14(5) 0.06(2) 0.21(4) 0.00(3) 0.13(4) 0.02(3)
C25A 0.12(3) 0.043(19) 0.28(5) 0.00(2) 0.13(4) -0.04(3)
C26A 0.05(2) 0.09(3) 0.23(4) 0.015(14) 0.02(2) -0.01(3)
C27A 0.053(16) 0.050(17) 0.14(2) 0.033(12) 0.017(17) -0.008(19)
C20A 0.060(18) 0.080(17) 0.021(13) 0.016(13) -0.003(12) 0.016(13)
C21A 0.10(2) 0.042(15) 0.050(17) 0.004(10) 0.037(15) 0.011(14)
C22B 0.079(11) 0.069(9) 0.093(12) 0.024(9) 0.047(9) 0.015(9)
C23B 0.112(17) 0.082(14) 0.142(15) 0.032(10) 0.087(14) 0.025(12)
C24B 0.11(2) 0.066(14) 0.25(3) 0.041(13) 0.12(2) 0.047(17)
C25B 0.081(15) 0.085(19) 0.29(4) 0.027(10) 0.057(18) 0.05(2)
C26B 0.071(12) 0.079(14) 0.22(2) 0.021(9) 0.012(14) 0.015(15)
C27B 0.076(11) 0.070(14) 0.136(14) 0.018(9) 0.021(10) -0.015(11)
C28 0.084(6) 0.060(4) 0.052(4) 0.015(4) 0.023(4) 0.005(3)
C29 0.099(7) 0.072(5) 0.099(7) 0.022(5) 0.006(5) -0.027(5)
C30 0.157(11) 0.084(7) 0.116(7) 0.055(7) 0.021(7) -0.013(6)
C31 0.145(11) 0.097(7) 0.126(8) 0.057(7) 0.024(7) 0.017(7)
C32 0.116(10) 0.124(8) 0.108(8) 0.039(7) -0.013(7) 0.014(6)
C33 0.106(8) 0.078(6) 0.065(5) 0.011(5) 0.002(5) 0.003(4)
Cl1 0.0649(12) 0.0897(14) 0.0434(9) -0.0031(10) 0.0077(8) 0.0144(9)
N1 0.080(4) 0.056(3) 0.044(3) 0.015(3) 0.026(3) 0.005(2)
O1 0.082(4) 0.074(3) 0.034(2) 0.011(3) 0.020(2) 0.006(2)
S1A 0.097(12) 0.051(7) 0.057(9) 0.020(6) 0.030(7) 0.003(6)
S1B 0.137(12) 0.062(5) 0.064(6) 0.028(6) 0.050(7) 0.001(4)
Sn1 0.0411(3) 0.0463(3) 0.0426(3) 0.0028(2) 0.01113(18) 0.00347(19)

loop_
_atom_type_symbol
_atom_type_description
_atom_type_scat_dispersion_real
_atom_type_scat_dispersion_imag
_atom_type_scat_source
C C 0.0033 0.0016 'International Tables Vol C Tables 4.2.6.8 and 6.1.1.4'
H H 0.0000 0.0000 'International Tables Vol C Tables 4.2.6.8 and 6.1.1.4'
Cl Cl 0.1484 0.1585 'International Tables Vol C Tables 4.2.6.8 and 6.1.1.4'
N N 0.0061 0.0033 'International Tables Vol C Tables 4.2.6.8 and 6.1.1.4'
O O 0.0106 0.0060 'International Tables Vol C Tables 4.2.6.8 and 6.1.1.4'
S S 0.1246 0.1234 'International Tables Vol C Tables 4.2.6.8 and 6.1.1.4'
Sn Sn -0.6537 1.4246 'International Tables Vol C Tables 4.2.6.8 and 6.1.1.4'

loop_
_geom_angle_atom_site_label_1
_geom_angle_atom_site_label_2
_geom_angle_atom_site_label_3
_geom_angle
C2 C1 C6 120.0
C2 C1 Sn1 121.3(3)
C6 C1 Sn1 118.7(3)
C1 C2 H2 120.0
C1 C2 C3 120.0
C3 C2 H2 120.0
C2 C3 H3 120.0
C2 C3 C4 120.0
C4 C3 H3 120.0
C3 C4 H4 120.0
C5 C4 C3 120.0
C5 C4 H4 120.0
C4 C5 H5 120.0
C6 C5 C4 120.0
C6 C5 H5 120.0
C1 C6 H6 120.0
C5 C6 C1 120.0
C5 C6 H6 120.0
C12 C7 C8 120.0
C12 C7 Sn1 120.1(3)
C8 C7 Sn1 119.9(3)
C7 C12 H12 120.0
C11 C12 C7 120.0
C11 C12 H12 120.0
C12 C11 H11 120.0
C12 C11 C10 120.0
C10 C11 H11 120.0
C11 C10 H10 120.0
C9 C10 C11 120.0
C9 C10 H10 120.0
C10 C9 H9 120.0
C10 C9 C8 120.0
C8 C9 H9 120.0
C7 C8 H8 120.0
C9 C8 C7 120.0
C9 C8 H8 120.0
C18 C13 C14 120.0
C18 C13 Sn1 118.4(3)
C14 C13 Sn1 121.5(3)
C13 C18 H18 120.0
C13 C18 C17 120.0
C17 C18 H18 120.0
C18 C17 H17 120.0
C16 C17 C18 120.0
C16 C17 H17 120.0
C17 C16 H16 120.0
C17 C16 C15 120.0
C15 C16 H16 120.0
C16 C15 H15 120.0
C14 C15 C16 120.0
C14 C15 H15 120.0
C13 C14 H14 120.0
C15 C14 C13 120.0
C15 C14 H14 120.0
C20A C19 C20B 19(2)
N1 C19 C20B 113.4(10)
N1 C19 C20A 112.3(16)
O1 C19 C20B 122.6(10)
O1 C19 C20A 122.1(17)
O1 C19 N1 123.8(7)
C19 C20B H20A 111.0
C19 C20B H20B 111.0
C19 C20B S1B 104.0(13)
H20A C20B H20B 109.0
S1B C20B H20A 111.0
S1B C20B H20B 111.0
C22B C21B H21B 108.2
C22B C21B S1B 111(2)
N1 C21B H21B 108.2
N1 C21B C22B 117.3(17)
N1 C21B S1B 103.6(16)
S1B C21B H21B 108.2
C23A C22A C27A 120.0
C23A C22A C21A 118(2)
C27A C22A C21A 121(2)
C22A C23A H23A 120.0
C24A C23A C22A 120.0
C24A C23A H23A 120.0
C23A C24A H24A 120.0
C25A C24A C23A 120.0
C25A C24A H24A 120.0
C24A C25A H25A 120.0
C24A C25A C26A 120.0
C26A C25A H25A 120.0
C25A C26A H26A 120.0
C25A C26A C27A 120.0
C27A C26A H26A 120.0
C22A C27A H27A 120.0
C26A C27A C22A 120.0
C26A C27A H27A 120.0
C19 C20A H20C 109.5
C19 C20A H20D 109.5
C19 C20A S1A 111(2)
H20C C20A H20D 108.1
S1A C20A H20C 109.5
S1A C20A H20D 109.5
C22A C21A H21A 108.1
C22A C21A N1 108(4)
C22A C21A S1A 118(4)
N1 C21A H21A 108.1
N1 C21A S1A 107(3)
S1A C21A H21A 108.1
C23B C22B C21B 118.2(12)
C23B C22B C27B 120.0
C27B C22B C21B 121.1(12)
C22B C23B H23B 120.0
C22B C23B C24B 120.0
C24B C23B H23B 120.0
C23B C24B H24B 120.0
C23B C24B C25B 120.0
C25B C24B H24B 120.0
C24B C25B H25B 120.0
C26B C25B C24B 120.0
C26B C25B H25B 120.0
C25B C26B H26B 120.0
C25B C26B C27B 120.0
C27B C26B H26B 120.0
C22B C27B H27B 120.0
C26B C27B C22B 120.0
C26B C27B H27B 120.0
C29 C28 H28 107.0
C33 C28 H28 107.0
C33 C28 C29 111.6(7)
C33 C28 N1 113.1(6)
N1 C28 H28 107.0
N1 C28 C29 110.8(7)
C28 C29 H29A 109.9
C28 C29 H29B 109.9
C28 C29 C30 109.0(9)
H29A C29 H29B 108.3
C30 C29 H29A 109.9
C30 C29 H29B 109.9
C29 C30 H30A 109.4
C29 C30 H30B 109.4
H30A C30 H30B 108.0
C31 C30 C29 111.0(9)
C31 C30 H30A 109.4
C31 C30 H30B 109.4
C30 C31 H31A 109.3
C30 C31 H31B 109.3
H31A C31 H31B 108.0
C32 C31 C30 111.5(10)
C32 C31 H31A 109.3
C32 C31 H31B 109.3
C31 C32 H32A 109.5
C31 C32 H32B 109.5
C31 C32 C33 110.7(10)
H32A C32 H32B 108.1
C33 C32 H32A 109.5
C33 C32 H32B 109.5
C28 C33 C32 109.5(8)
C28 C33 H33A 109.8
C28 C33 H33B 109.8
C32 C33 H33A 109.8
C32 C33 H33B 109.8
H33A C33 H33B 108.2
C19 N1 C21B 117.1(14)
C19 N1 C21A 115(2)
C19 N1 C28 120.9(6)
C21B N1 C21A 14(3)
C21B N1 C28 121.9(13)
C28 N1 C21A 123(2)
C19 O1 Sn1 135.9(5)
C21A S1A C20A 93(3)
C20B S1B C21B 92.3(14)
C1 Sn1 Cl1 98.31(14)
C1 Sn1 O1 84.26(18)
C7 Sn1 C1 118.5(2)
C7 Sn1 Cl1 95.29(16)
C7 Sn1 O1 87.11(19)
C13 Sn1 C1 118.0(2)
C13 Sn1 C7 120.2(2)
C13 Sn1 Cl1 94.63(17)
C13 Sn1 O1 80.4(2)
Cl1 Sn1 O1 175.07(14)

loop_
_geom_bond_atom_site_label_1
_geom_bond_atom_site_label_2
_geom_bond_distance
_geom_bond_publ_flag
Sn1 C1 2.141(4) y
Sn1 C7 2.130(4) y
Sn1 C13 2.119(4) y
Sn1 Cl1 2.4439(19) y
Sn1 O1 2.488(4) y
C1 C2 1.3900 ?
C1 C6 1.3900 ?
C2 H2 0.9300 ?
C2 C3 1.3900 ?
C3 H3 0.9300 ?
C3 C4 1.3900 ?
C4 H4 0.9300 ?
C4 C5 1.3900 ?
C5 H5 0.9300 ?
C5 C6 1.3900 ?
C6 H6 0.9300 ?
C7 C12 1.3900 ?
C7 C8 1.3900 ?
C12 H12 0.9300 ?
C12 C11 1.3900 ?
C11 H11 0.9300 ?
C11 C10 1.3900 ?
C10 H10 0.9300 ?
C10 C9 1.3900 ?
C9 H9 0.9300 ?
C9 C8 1.3900 ?
C8 H8 0.9300 ?
C13 C18 1.3900 ?
C13 C14 1.3900 ?
C18 H18 0.9300 ?
C18 C17 1.3900 ?
C17 H17 0.9300 ?
C17 C16 1.3900 ?
C16 H16 0.9300 ?
C16 C15 1.3900 ?
C15 H15 0.9300 ?
C15 C14 1.3900 ?
C14 H14 0.9300 ?
C19 C20B 1.56(3) ?
C19 C20A 1.44(4) ?
C19 N1 1.317(9) ?
C19 O1 1.257(8) ?
C20B H20A 0.9700 ?
C20B H20B 0.9700 ?
C20B S1B 1.76(2) ?
C21B H21B 0.9800 ?
C21B C22B 1.50(2) ?
C21B N1 1.46(3) ?
C21B S1B 1.86(4) ?
C22A C23A 1.3900 ?
C22A C27A 1.3900 ?
C22A C21A 1.47(4) ?
C23A H23A 0.9300 ?
C23A C24A 1.3900 ?
C24A H24A 0.9300 ?
C24A C25A 1.3900 ?
C25A H25A 0.9300 ?
C25A C26A 1.3900 ?
C26A H26A 0.9300 ?
C26A C27A 1.3900 ?
C27A H27A 0.9300 ?
C20A H20C 0.9700 ?
C20A H20D 0.9700 ?
C20A S1A 1.76(5) ?
C21A H21A 0.9800 ?
C21A N1 1.52(6) ?
C21A S1A 1.71(7) ?
C22B C23B 1.3900 ?
C22B C27B 1.3900 ?
C23B H23B 0.9300 ?
C23B C24B 1.3900 ?
C24B H24B 0.9300 ?
C24B C25B 1.3900 ?
C25B H25B 0.9300 ?
C25B C26B 1.3900 ?
C26B H26B 0.9300 ?
C26B C27B 1.3900 ?
C27B H27B 0.9300 ?
C28 H28 0.9800 ?
C28 C29 1.519(12) ?
C28 C33 1.499(11) ?
C28 N1 1.501(10) ?
C29 H29A 0.9700 ?
C29 H29B 0.9700 ?
C29 C30 1.536(13) ?
C30 H30A 0.9700 ?
C30 H30B 0.9700 ?
C30 C31 1.491(15) ?
C31 H31A 0.9700 ?
C31 H31B 0.9700 ?
C31 C32 1.488(17) ?
C32 H32A 0.9700 ?
C32 H32B 0.9700 ?
C32 C33 1.537(14) ?
C33 H33A 0.9700 ?
C33 H33B 0.9700 ?

loop_
_geom_torsion_atom_site_label_1
_geom_torsion_atom_site_label_2
_geom_torsion_atom_site_label_3
_geom_torsion_atom_site_label_4
_geom_torsion
C1 C2 C3 C4 0.0
C2 C1 C6 C5 0.0
C2 C1 Sn1 C7 -61.0(4)
C2 C1 Sn1 C13 98.6(4)
C2 C1 Sn1 Cl1 -161.6(3)
C2 C1 Sn1 O1 22.6(4)
C2 C3 C4 C5 0.0
C3 C4 C5 C6 0.0
C4 C5 C6 C1 0.0
C6 C1 C2 C3 0.0
C6 C1 Sn1 C7 117.3(3)
C6 C1 Sn1 C13 -83.2(4)
C6 C1 Sn1 Cl1 16.6(3)
C6 C1 Sn1 O1 -159.1(4)
C7 C12 C11 C10 0.0
C12 C7 C8 C9 0.0
C12 C7 Sn1 C1 46.3(4)
C12 C7 Sn1 C13 -112.8(4)
C12 C7 Sn1 Cl1 148.7(3)
C12 C7 Sn1 O1 -35.6(4)
C12 C11 C10 C9 0.0
C11 C10 C9 C8 0.0
C10 C9 C8 C7 0.0
C8 C7 C12 C11 0.0
C8 C7 Sn1 C1 -134.1(4)
C8 C7 Sn1 C13 66.9(4)
C8 C7 Sn1 Cl1 -31.6(4)
C8 C7 Sn1 O1 144.1(4)
C13 C18 C17 C16 0.0
C18 C13 C14 C15 0.0
C18 C13 Sn1 C1 -7.3(4)
C18 C13 Sn1 C7 151.8(4)
C18 C13 Sn1 Cl1 -109.3(4)
C18 C13 Sn1 O1 70.9(4)
C18 C17 C16 C15 0.0
C17 C16 C15 C14 0.0
C16 C15 C14 C13 0.0
C14 C13 C18 C17 0.0
C14 C13 Sn1 C1 176.1(3)
C14 C13 Sn1 C7 -24.8(4)
C14 C13 Sn1 Cl1 74.1(4)
C14 C13 Sn1 O1 -105.7(4)
C19 C20B S1B C21B 27.5(17)
C19 C20A S1A C21A 12(4)
C19 O1 Sn1 C1 175.4(7)
C19 O1 Sn1 C7 -65.6(7)
C19 O1 Sn1 C13 55.7(7)
C19 O1 Sn1 Cl1 53.7(18)
C20B C19 C20A S1A -104(8)
C20B C19 N1 C21B 2.6(17)
C20B C19 N1 C21A 18(3)
C20B C19 N1 C28 -174.6(13)
C20B C19 O1 Sn1 17.1(17)
C21B C22B C23B C24B -170(2)
C21B C22B C27B C26B 170(2)
C22A C23A C24A C25A 0.0
C22A C21A N1 C19 -116(3)
C22A C21A N1 C21B -15(12)
C22A C21A N1 C28 77(4)
C22A C21A S1A C20A 109(4)
C23A C22A C27A C26A 0.0
C23A C22A C21A N1 -134(3)
C23A C22A C21A S1A 106(4)
C23A C24A C25A C26A 0.0
C24A C25A C26A C27A 0.0
C25A C26A C27A C22A 0.0
C27A C22A C23A C24A 0.0
C27A C22A C21A N1 53(5)
C27A C22A C21A S1A -68(5)
C20A C19 C20B S1B 68(6)
C20A C19 N1 C21B -18(2)
C20A C19 N1 C21A -3(3)
C20A C19 N1 C28 165(2)
C20A C19 O1 Sn1 39(3)
C21A C22A C23A C24A -173(4)
C21A C22A C27A C26A 173(4)
C22B C21B N1 C19 -105(2)
C22B C21B N1 C21A 169(17)
C22B C21B N1 C28 72(3)
C22B C21B S1B C20B 100.0(17)
C22B C23B C24B C25B 0.0
C23B C22B C27B C26B 0.0
C23B C24B C25B C26B 0.0
C24B C25B C26B C27B 0.0
C25B C26B C27B C22B 0.0
C27B C22B C23B C24B 0.0
C28 C29 C30 C31 -56.4(14)
C29 C28 C33 C32 -58.0(12)
C29 C28 N1 C19 90.0(10)
C29 C28 N1 C21B -87.1(16)
C29 C28 N1 C21A -103(3)
C29 C30 C31 C32 57.4(16)
C30 C31 C32 C33 -57.3(16)
C31 C32 C33 C28 57.0(14)
C33 C28 C29 C30 57.6(12)
C33 C28 N1 C19 -143.8(8)
C33 C28 N1 C21B 39.1(17)
C33 C28 N1 C21A 23(3)
N1 C19 C20B S1B -22.9(17)
N1 C19 C20A S1A -7(3)
N1 C19 O1 Sn1 -157.1(6)
N1 C21B C22B C23B -148.8(19)
N1 C21B C22B C27B 41(3)
N1 C21B S1B C20B -26.7(18)
N1 C21A S1A C20A -13(4)
N1 C28 C29 C30 -175.3(8)
N1 C28 C33 C32 176.3(9)
O1 C19 C20B S1B 162.3(11)
O1 C19 C20A S1A 158.2(17)
O1 C19 N1 C21B 177.3(15)
O1 C19 N1 C21A -168(3)
O1 C19 N1 C28 0.1(12)
S1A C21A N1 C19 11(4)
S1A C21A N1 C21B 112(17)
S1A C21A N1 C28 -156(2)
S1B C21B C22B C23B 92.4(18)
S1B C21B C22B C27B -78(2)
S1B C21B N1 C19 17.8(19)
S1B C21B N1 C21A -68(14)
S1B C21B N1 C28 -165.0(11)
Sn1 C1 C2 C3 178.2(4)
Sn1 C1 C6 C5 -178.3(4)
Sn1 C7 C12 C11 179.7(4)
Sn1 C7 C8 C9 -179.7(4)
Sn1 C13 C18 C17 -176.6(4)
Sn1 C13 C14 C15 176.5(4)

_cod_database_fobs_code 2242844
